data_4302777
loop_
_publ_author_name
'Manuela Stefanelli'
'Jing Shen'
'Weihua Zhu'
'Marco Mastroianni'
'Federica Mandoj'
'Sara Nardis'
'Zhongping Ou'
'Karl M. Kadish'
'Frank R. Fronczek'
'Kevin M. Smith'
'Roberto Paolesse'

_publ_section_title
;
Demetalation of Silver(III) Corrolates
;
_journal_name_full 'Inorganic Chemistry'
_journal_page_first 6879
_journal_page_last 6887
_journal_paper_doi 10.1021/ic900859a
_journal_volume 48
_journal_year 2009
_chemical_formula_moiety 'C40 H31 N5 O3'
_chemical_formula_sum 'C40 H31 N5 O3'
_chemical_formula_weight 629.70
_chemical_name_systematic
;
 ?
;
_space_group_IT_number 2
_symmetry_cell_setting triclinic
_symmetry_space_group_name_Hall '-P 1'
_symmetry_space_group_name_H-M 'P -1'
_atom_sites_solution_hydrogens geom
_atom_sites_solution_primary direct
_atom_sites_solution_secondary difmap
_audit_creation_method SHELXL-97
_cell_angle_alpha 96.019(5)
_cell_angle_beta 98.975(5)
_cell_angle_gamma 96.284(5)
_cell_formula_units_Z 2
_cell_length_a 7.7596(5)
_cell_length_b 11.0531(7)
_cell_length_c 18.6697(10)
_cell_measurement_reflns_used 3707
_cell_measurement_temperature 90
_cell_measurement_theta_max 58.0
_cell_measurement_theta_min 4.4
_cell_volume 1559.98(17)
_computing_cell_refinement 'Bruker Apex-II '
_computing_data_collection 'Bruker Apex-II'
_computing_data_reduction 'Bruker Apex-II '
_computing_molecular_graphics 'ORTEP-3 for Windows (Farrugia, 1997)'
_computing_publication_material 'Bruker SHELXTL'
_computing_structure_refinement 'SHELXL-97 (Sheldrick, 1997)'
_computing_structure_solution 'SHELXS-97 (Sheldrick, 1990)'
_diffrn_ambient_temperature 90
_diffrn_measured_fraction_theta_full 0.955
_diffrn_measured_fraction_theta_max 0.955
_diffrn_measurement_device_type 'Bruker Kappa Apex-II CCD area detector'
_diffrn_measurement_method 'phi and omega scans'
_diffrn_radiation_monochromator graphite
_diffrn_radiation_source 'fine-focus sealed tube'
_diffrn_radiation_type CuK\a
_diffrn_radiation_wavelength 1.54178
_diffrn_reflns_av_R_equivalents 0.037
_diffrn_reflns_av_sigmaI/netI 0.0430
_diffrn_reflns_limit_h_max 8
_diffrn_reflns_limit_h_min -8
_diffrn_reflns_limit_k_max 12
_diffrn_reflns_limit_k_min -11
_diffrn_reflns_limit_l_max 20
_diffrn_reflns_limit_l_min -16
_diffrn_reflns_number 11984
_diffrn_reflns_theta_full 58.9
_diffrn_reflns_theta_max 58.9
_diffrn_reflns_theta_min 4.4
_diffrn_standards_number 0
_exptl_absorpt_coefficient_mu 0.691
_exptl_absorpt_correction_T_max 0.960
_exptl_absorpt_correction_T_min 0.857
_exptl_absorpt_correction_type multi-scan
_exptl_absorpt_process_details 'SADABS (Sheldrick, 2002)'
_exptl_crystal_colour 'dark green'
_exptl_crystal_density_diffrn 1.341
_exptl_crystal_density_method 'not measured'
_exptl_crystal_description fragment
_exptl_crystal_F_000 660
_exptl_crystal_size_max 0.23
_exptl_crystal_size_mid 0.14
_exptl_crystal_size_min 0.06
_refine_diff_density_max 0.21
_refine_diff_density_min -0.22
_refine_diff_density_rms 0.050
_refine_ls_extinction_coef 0.0014(2)
_refine_ls_extinction_expression Fc^*^=kFc[1+0.001xFc^2^\l^3^/sin(2\q)]^-1/4^
_refine_ls_extinction_method SHELXL
_refine_ls_goodness_of_fit_ref 1.025
_refine_ls_hydrogen_treatment mixed
_refine_ls_matrix_type full
_refine_ls_number_parameters 446
_refine_ls_number_reflns 4281
_refine_ls_number_restraints 0
_refine_ls_restrained_S_all 1.025
_refine_ls_R_factor_all 0.057
_refine_ls_R_factor_gt 0.039
_refine_ls_shift/su_max 0.000
_refine_ls_shift/su_mean 0.000
_refine_ls_structure_factor_coef Fsqd
_refine_ls_weighting_details 'calc w=1/[\s^2^(Fo^2^)+(0.0522P)^2^+0.5210P] where P=(Fo^2^+2Fc^2^)/3'
_refine_ls_weighting_scheme calc
_refine_ls_wR_factor_gt 0.095
_refine_ls_wR_factor_ref 0.104
_reflns_number_gt 3359
_reflns_number_total 4281
_reflns_threshold_expression I>2\s(I)
_cod_data_source_file ic900859a_si_001.cif
_cod_data_source_block MM1
_cod_depositor_comments
;
The following automatic conversions were performed:
'_symmetry_cell_setting' value 'Triclinic' changed to 'triclinic'
according to '/home/saulius/struct/CIF-dictionaries/cif_core.dic'
dictionary named 'cif_core.dic' version 2.4.1 from 2010-06-29.

Automatic conversion script
Id: cif_fix_enum 1527 2010-12-29 10:47:43Z saulius 
;
_cod_original_cell_volume 1559.98(16)
_cod_database_code 4302777

loop_
_symmetry_equiv_pos_as_xyz
'x, y, z'
'-x, -y, -z'

loop_
_atom_site_label
_atom_site_type_symbol
_atom_site_fract_x
_atom_site_fract_y
_atom_site_fract_z
_atom_site_U_iso_or_equiv
_atom_site_adp_type
_atom_site_occupancy
_atom_site_symmetry_multiplicity
_atom_site_calc_flag
_atom_site_refinement_flags
_atom_site_disorder_assembly
_atom_site_disorder_group
O1 O 0.4164(2) 0.75308(14) 0.84233(8) 0.0263(4) Uani 1 1 d . . .
H1O H 0.328(3) 0.806(2) 0.8328(13) 0.039 Uiso 1 1 d . . .
O2 O 0.2101(2) 0.92524(15) 0.80106(8) 0.0336(4) Uani 1 1 d . . .
O3 O 0.1035(2) 0.98449(15) 0.69782(8) 0.0343(4) Uani 1 1 d . . .
N1 N 0.5966(2) 0.82275(16) 0.68559(9) 0.0221(4) Uani 1 1 d . . .
H1N H 0.706(3) 0.778(2) 0.6938(11) 0.026 Uiso 1 1 d . . .
N2 N 0.8040(2) 0.69688(16) 0.76681(9) 0.0218(4) Uani 1 1 d . . .
N3 N 1.0031(2) 0.65684(16) 0.64394(9) 0.0207(4) Uani 1 1 d . . .
H3N H 0.894(3) 0.692(2) 0.6426(11) 0.025 Uiso 1 1 d . . .
N4 N 0.7762(2) 0.78830(16) 0.58170(9) 0.0238(4) Uani 1 1 d . . .
N5 N 0.2163(2) 0.93765(16) 0.73574(10) 0.0265(5) Uani 1 1 d . . .
C1 C 0.5299(3) 0.86219(19) 0.62051(11) 0.0222(5) Uani 1 1 d . . .
C2 C 0.3779(3) 0.91032(19) 0.63055(12) 0.0231(5) Uani 1 1 d . . .
H2 H 0.3019 0.9449 0.5955 0.028 Uiso 1 1 calc R . .
C3 C 0.3575(3) 0.89792(19) 0.70371(11) 0.0220(5) Uani 1 1 d . . .
C4 C 0.4966(3) 0.84082(19) 0.73676(11) 0.0216(5) Uani 1 1 d . . .
C5 C 0.5601(3) 0.80401(19) 0.81141(11) 0.0229(5) Uani 1 1 d . . .
C6 C 0.6825(3) 0.70463(19) 0.80932(11) 0.0217(5) Uani 1 1 d . . .
C7 C 0.6905(3) 0.6154(2) 0.86034(11) 0.0243(5) Uani 1 1 d . . .
H7 H 0.6157 0.6033 0.8954 0.029 Uiso 1 1 calc R . .
C8 C 0.8249(3) 0.5527(2) 0.84863(11) 0.0241(5) Uani 1 1 d . . .
H8 H 0.8634 0.4878 0.8741 0.029 Uiso 1 1 calc R . .
C9 C 0.8996(3) 0.60283(19) 0.78984(11) 0.0215(5) Uani 1 1 d . . .
C10 C 1.0393(3) 0.56344(18) 0.75992(11) 0.0207(5) Uani 1 1 d . . .
C11 C 1.0963(3) 0.59692(19) 0.69400(11) 0.0214(5) Uani 1 1 d . . .
C12 C 1.2467(3) 0.56899(19) 0.66538(12) 0.0240(5) Uani 1 1 d . . .
H12 H 1.3368 0.5272 0.6882 0.029 Uiso 1 1 calc R . .
C13 C 1.2406(3) 0.61282(19) 0.59834(12) 0.0238(5) Uani 1 1 d . . .
H13 H 1.3264 0.6072 0.5674 0.029 Uiso 1 1 calc R . .
C14 C 1.0847(3) 0.66734(19) 0.58404(11) 0.0213(5) Uani 1 1 d . . .
C15 C 1.0108(3) 0.72390(19) 0.52202(11) 0.0224(5) Uani 1 1 d . . .
C16 C 0.8560(3) 0.77561(19) 0.51992(11) 0.0216(5) Uani 1 1 d . . .
C17 C 0.7467(3) 0.8198(2) 0.46066(12) 0.0254(5) Uani 1 1 d . . .
H17 H 0.7688 0.8209 0.4121 0.030 Uiso 1 1 calc R . .
C18 C 0.6068(3) 0.8594(2) 0.48711(11) 0.0246(5) Uani 1 1 d . . .
H18 H 0.5123 0.8935 0.4612 0.030 Uiso 1 1 calc R . .
C19 C 0.6317(3) 0.83900(19) 0.56297(11) 0.0217(5) Uani 1 1 d . . .
C20 C 0.6673(3) 0.91599(19) 0.86158(11) 0.0211(5) Uani 1 1 d . . .
C21 C 0.6439(3) 0.9387(2) 0.93367(12) 0.0269(5) Uani 1 1 d . . .
H21 H 0.5577 0.8877 0.9515 0.032 Uiso 1 1 calc R . .
C22 C 0.7460(3) 1.0355(2) 0.97987(12) 0.0293(6) Uani 1 1 d . . .
H22 H 0.7287 1.0492 1.0292 0.035 Uiso 1 1 calc R . .
C23 C 0.8721(3) 1.1126(2) 0.95615(12) 0.0260(5) Uani 1 1 d . . .
C24 C 0.8973(3) 1.0881(2) 0.88438(12) 0.0283(6) Uani 1 1 d . . .
H24 H 0.9847 1.1384 0.8668 0.034 Uiso 1 1 calc R . .
C25 C 0.7966(3) 0.9910(2) 0.83782(12) 0.0275(6) Uani 1 1 d . . .
H25 H 0.8165 0.9757 0.7889 0.033 Uiso 1 1 calc R . .
C26 C 0.9792(3) 1.2186(2) 1.00643(13) 0.0362(6) Uani 1 1 d . . .
H26A H 0.9261 1.2937 0.9990 0.054 Uiso 1 1 calc R . .
H26B H 1.0994 1.2284 0.9958 0.054 Uiso 1 1 calc R . .
H26C H 0.9821 1.2026 1.0572 0.054 Uiso 1 1 calc R . .
C27 C 1.1384(3) 0.4737(2) 0.79740(12) 0.0230(5) Uani 1 1 d . . .
C28 C 1.2161(3) 0.5001(2) 0.87112(12) 0.0262(5) Uani 1 1 d . . .
H28 H 1.2048 0.5761 0.8978 0.031 Uiso 1 1 calc R . .
C29 C 1.3087(3) 0.4167(2) 0.90533(13) 0.0299(6) Uani 1 1 d . . .
H29 H 1.3610 0.4365 0.9553 0.036 Uiso 1 1 calc R . .
C30 C 1.3274(3) 0.3037(2) 0.86817(13) 0.0307(6) Uani 1 1 d . . .
C31 C 1.2457(3) 0.2770(2) 0.79582(13) 0.0289(6) Uani 1 1 d . . .
H31 H 1.2522 0.1993 0.7700 0.035 Uiso 1 1 calc R . .
C32 C 1.1553(3) 0.36000(19) 0.76028(12) 0.0247(5) Uani 1 1 d . . .
H32 H 1.1040 0.3399 0.7102 0.030 Uiso 1 1 calc R . .
C33 C 1.4315(4) 0.2142(3) 0.90506(15) 0.0446(7) Uani 1 1 d . . .
H33A H 1.3533 0.1394 0.9075 0.067 Uiso 1 1 calc R . .
H33B H 1.4855 0.2509 0.9546 0.067 Uiso 1 1 calc R . .
H33C H 1.5237 0.1939 0.8772 0.067 Uiso 1 1 calc R . .
C34 C 1.1048(3) 0.72794(19) 0.45859(11) 0.0220(5) Uani 1 1 d . . .
C35 C 1.1213(3) 0.8352(2) 0.42508(11) 0.0233(5) Uani 1 1 d . . .
H35 H 1.0766 0.9060 0.4445 0.028 Uiso 1 1 calc R . .
C36 C 1.2020(3) 0.8397(2) 0.36382(11) 0.0258(5) Uani 1 1 d . . .
H36 H 1.2095 0.9129 0.3414 0.031 Uiso 1 1 calc R . .
C37 C 1.2725(3) 0.7382(2) 0.33478(12) 0.0267(5) Uani 1 1 d . . .
C38 C 1.2585(3) 0.6326(2) 0.36887(12) 0.0264(5) Uani 1 1 d . . .
H38 H 1.3074 0.5630 0.3505 0.032 Uiso 1 1 calc R . .
C39 C 1.1748(3) 0.6260(2) 0.42915(11) 0.0252(5) Uani 1 1 d . . .
H39 H 1.1649 0.5518 0.4506 0.030 Uiso 1 1 calc R . .
C40 C 1.3584(3) 0.7440(2) 0.26818(13) 0.0393(7) Uani 1 1 d . . .
H40A H 1.4251 0.6743 0.2625 0.059 Uiso 1 1 calc R . .
H40B H 1.4383 0.8208 0.2738 0.059 Uiso 1 1 calc R . .
H40C H 1.2679 0.7409 0.2249 0.059 Uiso 1 1 calc R . .

loop_
_atom_site_aniso_label
_atom_site_aniso_U_11
_atom_site_aniso_U_22
_atom_site_aniso_U_33
_atom_site_aniso_U_23
_atom_site_aniso_U_13
_atom_site_aniso_U_12
O1 0.0244(9) 0.0282(9) 0.0291(9) 0.0071(7) 0.0106(7) 0.0032(7)
O2 0.0382(10) 0.0401(10) 0.0271(10) 0.0056(7) 0.0126(7) 0.0143(8)
O3 0.0319(10) 0.0383(10) 0.0360(10) 0.0077(8) 0.0055(8) 0.0163(8)
N1 0.0231(10) 0.0228(10) 0.0210(10) 0.0030(8) 0.0046(8) 0.0044(8)
N2 0.0243(10) 0.0197(10) 0.0218(10) 0.0021(8) 0.0055(8) 0.0039(8)
N3 0.0221(10) 0.0200(10) 0.0216(10) 0.0038(8) 0.0063(8) 0.0043(8)
N4 0.0241(11) 0.0243(10) 0.0236(10) 0.0033(8) 0.0062(8) 0.0017(8)
N5 0.0275(11) 0.0248(11) 0.0282(12) 0.0027(9) 0.0061(9) 0.0064(9)
C1 0.0234(13) 0.0192(12) 0.0228(12) 0.0034(9) 0.0012(10) -0.0002(10)
C2 0.0219(12) 0.0205(12) 0.0258(13) 0.0043(10) 0.0015(10) 0.0009(10)
C3 0.0224(12) 0.0194(12) 0.0243(12) -0.0003(10) 0.0058(10) 0.0033(10)
C4 0.0228(12) 0.0178(12) 0.0235(12) -0.0006(9) 0.0054(10) 0.0001(10)
C5 0.0255(13) 0.0229(12) 0.0231(12) 0.0041(10) 0.0111(10) 0.0042(10)
C6 0.0239(12) 0.0196(12) 0.0208(12) 0.0001(9) 0.0037(10) 0.0012(10)
C7 0.0265(13) 0.0247(12) 0.0226(12) 0.0043(10) 0.0058(10) 0.0026(10)
C8 0.0274(13) 0.0209(12) 0.0240(12) 0.0050(10) 0.0037(10) 0.0017(10)
C9 0.0259(13) 0.0177(11) 0.0193(12) 0.0011(9) 0.0007(10) 0.0012(10)
C10 0.0243(12) 0.0146(11) 0.0220(12) 0.0002(9) 0.0030(10) 0.0012(9)
C11 0.0237(12) 0.0168(11) 0.0232(12) 0.0014(9) 0.0031(10) 0.0032(10)
C12 0.0253(13) 0.0187(12) 0.0284(13) 0.0034(10) 0.0046(10) 0.0042(10)
C13 0.0260(13) 0.0209(12) 0.0242(12) -0.0008(10) 0.0067(10) 0.0010(10)
C14 0.0249(12) 0.0159(11) 0.0219(12) -0.0010(9) 0.0051(10) -0.0010(10)
C15 0.0264(13) 0.0171(11) 0.0217(12) -0.0021(9) 0.0042(10) -0.0020(10)
C16 0.0232(12) 0.0211(12) 0.0201(12) 0.0020(9) 0.0051(10) 0.0001(10)
C17 0.0280(13) 0.0270(13) 0.0208(12) 0.0036(10) 0.0044(10) 0.0009(10)
C18 0.0253(13) 0.0249(13) 0.0230(12) 0.0040(10) 0.0014(10) 0.0032(10)
C19 0.0212(12) 0.0208(12) 0.0222(12) 0.0024(9) 0.0032(10) -0.0006(10)
C20 0.0211(12) 0.0220(12) 0.0219(12) 0.0028(9) 0.0052(10) 0.0084(10)
C21 0.0301(13) 0.0272(13) 0.0256(13) 0.0056(10) 0.0089(11) 0.0055(11)
C22 0.0351(14) 0.0337(14) 0.0213(12) 0.0012(11) 0.0087(11) 0.0098(12)
C23 0.0243(13) 0.0266(13) 0.0277(13) 0.0008(10) 0.0025(10) 0.0104(10)
C24 0.0261(13) 0.0298(13) 0.0292(13) 0.0017(11) 0.0089(11) -0.0003(11)
C25 0.0291(14) 0.0309(13) 0.0232(12) 0.0000(10) 0.0092(10) 0.0033(11)
C26 0.0357(15) 0.0318(14) 0.0377(15) -0.0076(12) 0.0034(12) 0.0051(12)
C27 0.0215(12) 0.0218(12) 0.0270(13) 0.0059(10) 0.0069(10) 0.0020(10)
C28 0.0285(13) 0.0241(12) 0.0265(13) 0.0060(10) 0.0059(11) 0.0013(10)
C29 0.0256(13) 0.0369(15) 0.0274(13) 0.0137(11) 0.0008(10) 0.0011(11)
C30 0.0256(13) 0.0323(14) 0.0400(15) 0.0175(12) 0.0115(11) 0.0086(11)
C31 0.0288(13) 0.0225(13) 0.0400(15) 0.0075(11) 0.0140(12) 0.0079(11)
C32 0.0249(13) 0.0224(13) 0.0277(12) 0.0034(10) 0.0073(10) 0.0025(10)
C33 0.0451(17) 0.0496(17) 0.0494(17) 0.0251(14) 0.0164(14) 0.0222(14)
C34 0.0213(12) 0.0240(12) 0.0198(12) 0.0009(10) 0.0033(9) 0.0004(10)
C35 0.0233(12) 0.0241(12) 0.0218(12) 0.0012(10) 0.0030(10) 0.0023(10)
C36 0.0273(13) 0.0260(13) 0.0223(12) 0.0042(10) 0.0023(10) -0.0020(10)
C37 0.0225(13) 0.0319(14) 0.0239(12) -0.0008(11) 0.0051(10) -0.0023(10)
C38 0.0260(13) 0.0254(13) 0.0265(13) -0.0031(10) 0.0057(10) 0.0018(10)
C39 0.0268(13) 0.0230(12) 0.0245(12) 0.0020(10) 0.0040(10) -0.0004(10)
C40 0.0443(16) 0.0424(16) 0.0349(15) 0.0033(12) 0.0204(13) 0.0025(13)

loop_
_atom_type_symbol
_atom_type_description
_atom_type_scat_dispersion_real
_atom_type_scat_dispersion_imag
_atom_type_scat_source
C C 0.0181 0.0091 'International Tables Vol C Tables 4.2.6.8 and 6.1.1.4'
H H 0.0000 0.0000 'International Tables Vol C Tables 4.2.6.8 and 6.1.1.4'
N N 0.0311 0.0180 'International Tables Vol C Tables 4.2.6.8 and 6.1.1.4'
O O 0.0492 0.0322 'International Tables Vol C Tables 4.2.6.8 and 6.1.1.4'

loop_
_geom_angle_atom_site_label_1
_geom_angle_atom_site_label_2
_geom_angle_atom_site_label_3
_geom_angle
_geom_angle_site_symmetry_1
_geom_angle_site_symmetry_3
_geom_angle_publ_flag
C5 O1 H1O 104.8(15) . . ?
C4 N1 C1 112.82(18) . . ?
C4 N1 H1N 122.3(12) . . ?
C1 N1 H1N 124.7(12) . . ?
C6 N2 C9 105.75(17) . . ?
C11 N3 C14 111.30(18) . . ?
C11 N3 H3N 133.0(13) . . ?
C14 N3 H3N 115.7(13) . . ?
C19 N4 C16 106.73(17) . . ?
O3 N5 O2 122.11(18) . . ?
O3 N5 C3 118.33(18) . . ?
O2 N5 C3 119.56(19) . . ?
C2 C1 N1 106.89(18) . . ?
C2 C1 C19 139.0(2) . . ?
N1 C1 C19 114.05(19) . . ?
C1 C2 C3 106.17(19) . . ?
C1 C2 H2 126.9 . . ?
C3 C2 H2 126.9 . . ?
C4 C3 N5 127.26(19) . . ?
C4 C3 C2 109.02(18) . . ?
N5 C3 C2 123.7(2) . . ?
N1 C4 C3 105.08(18) . . ?
N1 C4 C5 117.38(18) . . ?
C3 C4 C5 137.45(19) . . ?
O1 C5 C4 110.93(18) . . ?
O1 C5 C6 105.08(17) . . ?
C4 C5 C6 113.28(17) . . ?
O1 C5 C20 111.70(16) . . ?
C4 C5 C20 109.65(17) . . ?
C6 C5 C20 106.07(17) . . ?
N2 C6 C7 111.99(19) . . ?
N2 C6 C5 125.32(18) . . ?
C7 C6 C5 122.36(18) . . ?
C8 C7 C6 106.52(19) . . ?
C8 C7 H7 126.7 . . ?
C6 C7 H7 126.7 . . ?
C7 C8 C9 107.02(19) . . ?
C7 C8 H8 126.5 . . ?
C9 C8 H8 126.5 . . ?
C10 C9 N2 125.29(18) . . ?
C10 C9 C8 126.0(2) . . ?
N2 C9 C8 108.71(18) . . ?
C9 C10 C11 126.79(19) . . ?
C9 C10 C27 117.54(18) . . ?
C11 C10 C27 115.63(18) . . ?
N3 C11 C12 106.39(18) . . ?
N3 C11 C10 124.74(19) . . ?
C12 C11 C10 128.7(2) . . ?
C13 C12 C11 108.3(2) . . ?
C13 C12 H12 125.9 . . ?
C11 C12 H12 125.9 . . ?
C12 C13 C14 108.01(19) . . ?
C12 C13 H13 126.0 . . ?
C14 C13 H13 126.0 . . ?
N3 C14 C13 105.98(18) . . ?
N3 C14 C15 122.56(19) . . ?
C13 C14 C15 131.45(19) . . ?
C16 C15 C14 122.13(19) . . ?
C16 C15 C34 118.79(19) . . ?
C14 C15 C34 119.08(19) . . ?
C15 C16 N4 120.58(19) . . ?
C15 C16 C17 131.11(19) . . ?
N4 C16 C17 108.27(18) . . ?
C18 C17 C16 107.52(19) . . ?
C18 C17 H17 126.2 . . ?
C16 C17 H17 126.2 . . ?
C17 C18 C19 105.6(2) . . ?
C17 C18 H18 127.2 . . ?
C19 C18 H18 127.2 . . ?
N4 C19 C18 111.85(18) . . ?
N4 C19 C1 115.51(18) . . ?
C18 C19 C1 132.6(2) . . ?
C21 C20 C25 118.3(2) . . ?
C21 C20 C5 120.06(19) . . ?
C25 C20 C5 121.52(18) . . ?
C20 C21 C22 120.3(2) . . ?
C20 C21 H21 119.9 . . ?
C22 C21 H21 119.9 . . ?
C23 C22 C21 121.9(2) . . ?
C23 C22 H22 119.1 . . ?
C21 C22 H22 119.1 . . ?
C22 C23 C24 117.6(2) . . ?
C22 C23 C26 121.3(2) . . ?
C24 C23 C26 121.1(2) . . ?
C23 C24 C25 121.0(2) . . ?
C23 C24 H24 119.5 . . ?
C25 C24 H24 119.5 . . ?
C20 C25 C24 121.0(2) . . ?
C20 C25 H25 119.5 . . ?
C24 C25 H25 119.5 . . ?
C23 C26 H26A 109.5 . . ?
C23 C26 H26B 109.5 . . ?
H26A C26 H26B 109.5 . . ?
C23 C26 H26C 109.5 . . ?
H26A C26 H26C 109.5 . . ?
H26B C26 H26C 109.5 . . ?
C32 C27 C28 118.1(2) . . ?
C32 C27 C10 121.0(2) . . ?
C28 C27 C10 120.88(19) . . ?
C29 C28 C27 120.5(2) . . ?
C29 C28 H28 119.7 . . ?
C27 C28 H28 119.7 . . ?
C28 C29 C30 121.5(2) . . ?
C28 C29 H29 119.3 . . ?
C30 C29 H29 119.3 . . ?
C31 C30 C29 117.5(2) . . ?
C31 C30 C33 121.1(2) . . ?
C29 C30 C33 121.4(2) . . ?
C32 C31 C30 121.9(2) . . ?
C32 C31 H31 119.1 . . ?
C30 C31 H31 119.1 . . ?
C31 C32 C27 120.5(2) . . ?
C31 C32 H32 119.8 . . ?
C27 C32 H32 119.8 . . ?
C30 C33 H33A 109.5 . . ?
C30 C33 H33B 109.5 . . ?
H33A C33 H33B 109.5 . . ?
C30 C33 H33C 109.5 . . ?
H33A C33 H33C 109.5 . . ?
H33B C33 H33C 109.5 . . ?
C35 C34 C39 117.92(19) . . ?
C35 C34 C15 119.88(19) . . ?
C39 C34 C15 122.2(2) . . ?
C36 C35 C34 121.0(2) . . ?
C36 C35 H35 119.5 . . ?
C34 C35 H35 119.5 . . ?
C35 C36 C37 121.0(2) . . ?
C35 C36 H36 119.5 . . ?
C37 C36 H36 119.5 . . ?
C38 C37 C36 117.9(2) . . ?
C38 C37 C40 121.7(2) . . ?
C36 C37 C40 120.4(2) . . ?
C37 C38 C39 121.7(2) . . ?
C37 C38 H38 119.1 . . ?
C39 C38 H38 119.1 . . ?
C38 C39 C34 120.5(2) . . ?
C38 C39 H39 119.8 . . ?
C34 C39 H39 119.8 . . ?
C37 C40 H40A 109.5 . . ?
C37 C40 H40B 109.5 . . ?
H40A C40 H40B 109.5 . . ?
C37 C40 H40C 109.5 . . ?
H40A C40 H40C 109.5 . . ?
H40B C40 H40C 109.5 . . ?

loop_
_geom_bond_atom_site_label_1
_geom_bond_atom_site_label_2
_geom_bond_distance
_geom_bond_site_symmetry_2
_geom_bond_publ_flag
O1 C5 1.423(2) . ?
O1 H1O 0.96(3) . ?
O2 N5 1.249(2) . ?
O3 N5 1.232(2) . ?
N1 C4 1.334(3) . ?
N1 C1 1.378(3) . ?
N1 H1N 1.03(2) . ?
N2 C6 1.328(3) . ?
N2 C9 1.406(3) . ?
N3 C11 1.364(3) . ?
N3 C14 1.377(3) . ?
N3 H3N 0.96(2) . ?
N4 C19 1.323(3) . ?
N4 C16 1.394(3) . ?
N5 C3 1.416(3) . ?
C1 C2 1.377(3) . ?
C1 C19 1.447(3) . ?
C2 C3 1.418(3) . ?
C2 H2 0.9500 . ?
C3 C4 1.403(3) . ?
C4 C5 1.516(3) . ?
C5 C6 1.530(3) . ?
C5 C20 1.546(3) . ?
C6 C7 1.441(3) . ?
C7 C8 1.347(3) . ?
C7 H7 0.9500 . ?
C8 C9 1.450(3) . ?
C8 H8 0.9500 . ?
C9 C10 1.385(3) . ?
C10 C11 1.441(3) . ?
C10 C27 1.487(3) . ?
C11 C12 1.408(3) . ?
C12 C13 1.385(3) . ?
C12 H12 0.9500 . ?
C13 C14 1.411(3) . ?
C13 H13 0.9500 . ?
C14 C15 1.443(3) . ?
C15 C16 1.382(3) . ?
C15 C34 1.487(3) . ?
C16 C17 1.447(3) . ?
C17 C18 1.356(3) . ?
C17 H17 0.9500 . ?
C18 C19 1.444(3) . ?
C18 H18 0.9500 . ?
C20 C21 1.387(3) . ?
C20 C25 1.387(3) . ?
C21 C22 1.387(3) . ?
C21 H21 0.9500 . ?
C22 C23 1.383(3) . ?
C22 H22 0.9500 . ?
C23 C24 1.387(3) . ?
C23 C26 1.502(3) . ?
C24 C25 1.388(3) . ?
C24 H24 0.9500 . ?
C25 H25 0.9500 . ?
C26 H26A 0.9800 . ?
C26 H26B 0.9800 . ?
C26 H26C 0.9800 . ?
C27 C32 1.399(3) . ?
C27 C28 1.400(3) . ?
C28 C29 1.378(3) . ?
C28 H28 0.9500 . ?
C29 C30 1.397(3) . ?
C29 H29 0.9500 . ?
C30 C31 1.386(3) . ?
C30 C33 1.499(3) . ?
C31 C32 1.377(3) . ?
C31 H31 0.9500 . ?
C32 H32 0.9500 . ?
C33 H33A 0.9800 . ?
C33 H33B 0.9800 . ?
C33 H33C 0.9800 . ?
C34 C35 1.400(3) . ?
C34 C39 1.401(3) . ?
C35 C36 1.390(3) . ?
C35 H35 0.9500 . ?
C36 C37 1.397(3) . ?
C36 H36 0.9500 . ?
C37 C38 1.389(3) . ?
C37 C40 1.504(3) . ?
C38 C39 1.389(3) . ?
C38 H38 0.9500 . ?
C39 H39 0.9500 . ?
C40 H40A 0.9800 . ?
C40 H40B 0.9800 . ?
C40 H40C 0.9800 . ?

loop_
_geom_hbond_atom_site_label_D
_geom_hbond_atom_site_label_H
_geom_hbond_atom_site_label_A
_geom_hbond_distance_DH
_geom_hbond_distance_HA
_geom_hbond_distance_DA
_geom_hbond_angle_DHA
_geom_hbond_site_symmetry_A
O1 H1O O2 0.96(3) 1.78(3) 2.714(2) 163(2) .
N1 H1N N2 1.03(2) 1.82(2) 2.645(2) 134.5(17) .
N3 H3N N4 0.96(2) 1.85(2) 2.615(3) 134.6(18) .

loop_
_geom_torsion_atom_site_label_1
_geom_torsion_atom_site_label_2
_geom_torsion_atom_site_label_3
_geom_torsion_atom_site_label_4
_geom_torsion
_geom_torsion_site_symmetry_1
_geom_torsion_site_symmetry_2
_geom_torsion_site_symmetry_3
_geom_torsion_site_symmetry_4
_geom_torsion_publ_flag
C4 N1 C1 C2 0.8(2) . . . . ?
C4 N1 C1 C19 -177.51(18) . . . . ?
N1 C1 C2 C3 0.0(2) . . . . ?
C19 C1 C2 C3 177.6(3) . . . . ?
O3 N5 C3 C4 -178.8(2) . . . . ?
O2 N5 C3 C4 1.7(3) . . . . ?
O3 N5 C3 C2 0.8(3) . . . . ?
O2 N5 C3 C2 -178.7(2) . . . . ?
C1 C2 C3 C4 -0.8(2) . . . . ?
C1 C2 C3 N5 179.57(19) . . . . ?
C1 N1 C4 C3 -1.2(2) . . . . ?
C1 N1 C4 C5 -178.35(18) . . . . ?
N5 C3 C4 N1 -179.2(2) . . . . ?
C2 C3 C4 N1 1.2(2) . . . . ?
N5 C3 C4 C5 -2.9(4) . . . . ?
C2 C3 C4 C5 177.4(2) . . . . ?
N1 C4 C5 O1 -142.50(19) . . . . ?
C3 C4 C5 O1 41.6(3) . . . . ?
N1 C4 C5 C6 -24.6(3) . . . . ?
C3 C4 C5 C6 159.5(2) . . . . ?
N1 C4 C5 C20 93.7(2) . . . . ?
C3 C4 C5 C20 -82.2(3) . . . . ?
C9 N2 C6 C7 -1.2(2) . . . . ?
C9 N2 C6 C5 172.3(2) . . . . ?
O1 C5 C6 N2 159.5(2) . . . . ?
C4 C5 C6 N2 38.2(3) . . . . ?
C20 C5 C6 N2 -82.1(2) . . . . ?
O1 C5 C6 C7 -27.7(3) . . . . ?
C4 C5 C6 C7 -148.9(2) . . . . ?
C20 C5 C6 C7 90.8(2) . . . . ?
N2 C6 C7 C8 1.0(3) . . . . ?
C5 C6 C7 C8 -172.7(2) . . . . ?
C6 C7 C8 C9 -0.3(2) . . . . ?
C6 N2 C9 C10 179.7(2) . . . . ?
C6 N2 C9 C8 1.0(2) . . . . ?
C7 C8 C9 C10 -179.1(2) . . . . ?
C7 C8 C9 N2 -0.4(2) . . . . ?
N2 C9 C10 C11 -9.9(4) . . . . ?
C8 C9 C10 C11 168.6(2) . . . . ?
N2 C9 C10 C27 172.51(19) . . . . ?
C8 C9 C10 C27 -9.0(3) . . . . ?
C14 N3 C11 C12 0.8(2) . . . . ?
C14 N3 C11 C10 -175.18(19) . . . . ?
C9 C10 C11 N3 -11.7(3) . . . . ?
C27 C10 C11 N3 165.92(19) . . . . ?
C9 C10 C11 C12 173.2(2) . . . . ?
C27 C10 C11 C12 -9.2(3) . . . . ?
N3 C11 C12 C13 0.0(2) . . . . ?
C10 C11 C12 C13 175.8(2) . . . . ?
C11 C12 C13 C14 -0.7(2) . . . . ?
C11 N3 C14 C13 -1.3(2) . . . . ?
C11 N3 C14 C15 178.18(19) . . . . ?
C12 C13 C14 N3 1.2(2) . . . . ?
C12 C13 C14 C15 -178.2(2) . . . . ?
N3 C14 C15 C16 2.5(3) . . . . ?
C13 C14 C15 C16 -178.1(2) . . . . ?
N3 C14 C15 C34 -178.09(19) . . . . ?
C13 C14 C15 C34 1.2(3) . . . . ?
C14 C15 C16 N4 7.9(3) . . . . ?
C34 C15 C16 N4 -171.50(19) . . . . ?
C14 C15 C16 C17 -169.6(2) . . . . ?
C34 C15 C16 C17 11.0(3) . . . . ?
C19 N4 C16 C15 -179.45(19) . . . . ?
C19 N4 C16 C17 -1.4(2) . . . . ?
C15 C16 C17 C18 178.6(2) . . . . ?
N4 C16 C17 C18 0.9(2) . . . . ?
C16 C17 C18 C19 0.0(2) . . . . ?
C16 N4 C19 C18 1.5(2) . . . . ?
C16 N4 C19 C1 -178.98(18) . . . . ?
C17 C18 C19 N4 -0.9(3) . . . . ?
C17 C18 C19 C1 179.6(2) . . . . ?
C2 C1 C19 N4 180.0(2) . . . . ?
N1 C1 C19 N4 -2.6(3) . . . . ?
C2 C1 C19 C18 -0.6(5) . . . . ?
N1 C1 C19 C18 176.9(2) . . . . ?
O1 C5 C20 C21 14.2(3) . . . . ?
C4 C5 C20 C21 137.6(2) . . . . ?
C6 C5 C20 C21 -99.7(2) . . . . ?
O1 C5 C20 C25 -170.19(19) . . . . ?
C4 C5 C20 C25 -46.8(3) . . . . ?
C6 C5 C20 C25 75.9(2) . . . . ?
C25 C20 C21 C22 1.1(3) . . . . ?
C5 C20 C21 C22 176.8(2) . . . . ?
C20 C21 C22 C23 0.5(3) . . . . ?
C21 C22 C23 C24 -1.7(3) . . . . ?
C21 C22 C23 C26 178.8(2) . . . . ?
C22 C23 C24 C25 1.3(3) . . . . ?
C26 C23 C24 C25 -179.2(2) . . . . ?
C21 C20 C25 C24 -1.5(3) . . . . ?
C5 C20 C25 C24 -177.2(2) . . . . ?
C23 C24 C25 C20 0.3(3) . . . . ?
C9 C10 C27 C32 122.6(2) . . . . ?
C11 C10 C27 C32 -55.3(3) . . . . ?
C9 C10 C27 C28 -56.7(3) . . . . ?
C11 C10 C27 C28 125.4(2) . . . . ?
C32 C27 C28 C29 1.1(3) . . . . ?
C10 C27 C28 C29 -179.6(2) . . . . ?
C27 C28 C29 C30 -0.4(3) . . . . ?
C28 C29 C30 C31 -1.5(3) . . . . ?
C28 C29 C30 C33 178.7(2) . . . . ?
C29 C30 C31 C32 2.7(3) . . . . ?
C33 C30 C31 C32 -177.4(2) . . . . ?
C30 C31 C32 C27 -2.1(3) . . . . ?
C28 C27 C32 C31 0.1(3) . . . . ?
C10 C27 C32 C31 -179.2(2) . . . . ?
C16 C15 C34 C35 42.4(3) . . . . ?
C14 C15 C34 C35 -137.0(2) . . . . ?
C16 C15 C34 C39 -135.9(2) . . . . ?
C14 C15 C34 C39 44.8(3) . . . . ?
C39 C34 C35 C36 1.0(3) . . . . ?
C15 C34 C35 C36 -177.3(2) . . . . ?
C34 C35 C36 C37 -1.4(3) . . . . ?
C35 C36 C37 C38 0.3(3) . . . . ?
C35 C36 C37 C40 179.6(2) . . . . ?
C36 C37 C38 C39 1.1(3) . . . . ?
C40 C37 C38 C39 -178.2(2) . . . . ?
C37 C38 C39 C34 -1.5(3) . . . . ?
C35 C34 C39 C38 0.4(3) . . . . ?
C15 C34 C39 C38 178.6(2) . . . . ?
